data_7208213
loop_
_publ_author_name
'Sie, Ming-Jhe'
'Chang, Yin-Jui'
'Cheng, Po-Wen'
'Kuo, Po-Ting'
'Yeh, Chun-Wei'
'Cheng, Chi-Feng'
'Chen, Jhy-Der'
'Wang, Ju-Chun'

_publ_section_title
;
 Interpenetrated and polycatenated nets of Cd(ii) coordination networks
 from mixed N,N&#x2032;-dipyridyladipoamide and dicarboxylate ligands
;
_journal_issue 17
_journal_name_full CrystEngComm
_journal_page_first 5505
_journal_paper_doi 10.1039/c2ce25202c
_journal_volume 14
_journal_year 2012
_chemical_formula_sum 'C30 H30 Cd N4 O9'
_chemical_formula_weight 702.98
_chemical_name_systematic
;
?
;
_space_group_IT_number 14
_symmetry_cell_setting monoclinic
_symmetry_space_group_name_Hall '-P 2ybc'
_symmetry_space_group_name_H-M 'P 1 21/c 1'
_atom_sites_solution_hydrogens geom
_atom_sites_solution_primary direct
_atom_sites_solution_secondary difmap
_audit_creation_method SHELXL-97
_cell_angle_alpha 90.00
_cell_angle_beta 94.946(14)
_cell_angle_gamma 90.00
_cell_formula_units_Z 4
_cell_length_a 12.230(2)
_cell_length_b 14.6964(15)
_cell_length_c 18.117(3)
_cell_measurement_reflns_used 40
_cell_measurement_temperature 295(2)
_cell_measurement_theta_max 16.88
_cell_measurement_theta_min 2.24
_cell_volume 3244.2(8)
_computing_cell_refinement XSCANS
_computing_data_collection 'XSCANS (Siemens, 1995)'
_computing_data_reduction 'SHELXTL (Sheldrick, 2008)'
_computing_molecular_graphics SHELXTL
_computing_publication_material SHELXTL
_computing_structure_refinement 'SHELXL97 (Sheldrick, 2008)'
_computing_structure_solution 'SHELXS97 (Sheldrick, 2008)'
_diffrn_ambient_temperature 295(2)
_diffrn_measured_fraction_theta_full 1.000
_diffrn_measured_fraction_theta_max 1.000
_diffrn_measurement_device_type 'Bruker P4'
_diffrn_measurement_method '\w scans'
_diffrn_radiation_monochromator graphite
_diffrn_radiation_source 'fine-focus sealed tube'
_diffrn_radiation_type MoK\a
_diffrn_radiation_wavelength 0.71073
_diffrn_reflns_av_R_equivalents 0.0322
_diffrn_reflns_av_sigmaI/netI 0.0721
_diffrn_reflns_limit_h_max 14
_diffrn_reflns_limit_h_min -1
_diffrn_reflns_limit_k_max 17
_diffrn_reflns_limit_k_min -1
_diffrn_reflns_limit_l_max 21
_diffrn_reflns_limit_l_min -21
_diffrn_reflns_number 7130
_diffrn_reflns_theta_full 25.00
_diffrn_reflns_theta_max 25.00
_diffrn_reflns_theta_min 1.79
_exptl_absorpt_coefficient_mu 0.729
_exptl_absorpt_correction_T_max 0.9754
_exptl_absorpt_correction_T_min 0.9385
_exptl_absorpt_correction_type empirical
_exptl_absorpt_process_details '(XSCANS; Siemens, 1995)'
_exptl_crystal_colour colorless
_exptl_crystal_density_diffrn 1.439
_exptl_crystal_density_method 'not measured'
_exptl_crystal_description block
_exptl_crystal_F_000 1432
_exptl_crystal_size_max 0.4
_exptl_crystal_size_mid 0.2
_exptl_crystal_size_min 0.1
_refine_diff_density_max 0.659
_refine_diff_density_min -0.343
_refine_diff_density_rms 0.066
_refine_ls_extinction_method none
_refine_ls_goodness_of_fit_ref 1.001
_refine_ls_hydrogen_treatment mixed
_refine_ls_matrix_type full
_refine_ls_number_parameters 413
_refine_ls_number_reflns 5712
_refine_ls_number_restraints 0
_refine_ls_restrained_S_all 1.001
_refine_ls_R_factor_all 0.1088
_refine_ls_R_factor_gt 0.0489
_refine_ls_shift/su_max 0.000
_refine_ls_shift/su_mean 0.000
_refine_ls_structure_factor_coef Fsqd
_refine_ls_weighting_details 'calc w=1/[\s^2^(Fo^2^)+(0.0501P)^2^+0.0000P] where P=(Fo^2^+2Fc^2^)/3'
_refine_ls_weighting_scheme calc
_refine_ls_wR_factor_gt 0.1006
_refine_ls_wR_factor_ref 0.1204
_reflns_number_gt 3155
_reflns_number_total 5712
_reflns_threshold_expression >2sigma(I)
_cod_data_source_file c2ce25202c.txt
_cod_data_source_block 3
_cod_depositor_comments
;
The following automatic conversions were performed:

'_symmetry_cell_setting' value 'Monoclinic' changed to 'monoclinic'
according to /home/saulius/struct/CIF-dictionaries/cif_core.dic
dictionary named 'cif_core.dic' version 2.4.1 from 2010-06-29.

Automatic conversion script
Id: cif_fix_values 1891 2012-01-12 08:04:46Z andrius 
;
_cod_original_sg_symbol_H-M P2(1)/c
_cod_database_code 7208213

loop_
_symmetry_equiv_pos_as_xyz
'x, y, z'
'-x, y+1/2, -z+1/2'
'-x, -y, -z'
'x, -y-1/2, z-1/2'

loop_
_atom_site_label
_atom_site_type_symbol
_atom_site_fract_x
_atom_site_fract_y
_atom_site_fract_z
_atom_site_U_iso_or_equiv
_atom_site_adp_type
_atom_site_occupancy
_atom_site_symmetry_multiplicity
_atom_site_calc_flag
_atom_site_refinement_flags
Cd Cd 0.37774(3) 0.49788(3) 0.24069(2) 0.05229(15) Uani 1 1 d .
O1 O 0.7735(4) 0.2579(3) 0.0308(2) 0.0875(14) Uani 1 1 d .
O2 O 0.7536(3) 0.7463(3) 0.5039(2) 0.0730(11) Uani 1 1 d .
O3 O 0.3554(4) 0.3474(2) 0.2820(2) 0.0723(11) Uani 1 1 d .
O4 O 0.2487(3) 0.3963(2) 0.1881(2) 0.0691(11) Uani 1 1 d .
O5 O 0.0589(3) -0.0020(3) 0.2171(3) 0.0802(12) Uani 1 1 d .
O6 O 0.3508(4) -0.3552(2) 0.1927(2) 0.0757(12) Uani 1 1 d .
O7 O 0.2497(3) -0.3991(2) 0.2795(2) 0.0700(11) Uani 1 1 d .
N1 N 0.5012(4) 0.4673(3) 0.1557(3) 0.0579(12) Uani 1 1 d .
N2 N 0.7509(4) 0.4100(3) 0.0191(2) 0.0577(12) Uani 1 1 d .
H2A H 0.7748 0.4574 -0.0023 0.069 Uiso 1 1 calc R
N3 N 0.4951(4) 0.5304(3) 0.3417(3) 0.0587(12) Uani 1 1 d .
N4 N 0.7369(3) 0.5935(3) 0.5122(2) 0.0555(12) Uani 1 1 d .
H4A H 0.7610 0.5468 0.5372 0.067 Uiso 1 1 calc R
C1 C 0.5445(5) 0.3845(4) 0.1534(4) 0.0800(19) Uani 1 1 d .
H1A H 0.5194 0.3404 0.1846 0.096 Uiso 1 1 calc R
C2 C 0.6226(5) 0.3598(4) 0.1086(3) 0.0715(17) Uani 1 1 d .
H2B H 0.6476 0.3001 0.1081 0.086 Uiso 1 1 calc R
C3 C 0.6649(4) 0.4250(4) 0.0634(3) 0.0532(14) Uani 1 1 d .
C4 C 0.6198(5) 0.5116(3) 0.0656(3) 0.0584(14) Uani 1 1 d .
H4B H 0.6446 0.5575 0.0360 0.070 Uiso 1 1 calc R
C5 C 0.5398(5) 0.5293(4) 0.1107(3) 0.0581(15) Uani 1 1 d .
H5A H 0.5103 0.5877 0.1104 0.070 Uiso 1 1 calc R
C6 C 0.8027(5) 0.3293(4) 0.0053(3) 0.0596(15) Uani 1 1 d .
C7 C 0.8956(5) 0.3381(4) -0.0423(3) 0.0620(15) Uani 1 1 d .
H7A H 0.9393 0.3908 -0.0265 0.074 Uiso 1 1 calc R
H7B H 0.8665 0.3481 -0.0931 0.074 Uiso 1 1 calc R
C8 C 0.9700(4) 0.2531(4) -0.0390(3) 0.0598(14) Uani 1 1 d .
H8A H 1.0108 0.2503 0.0093 0.072 Uiso 1 1 calc R
H8B H 0.9243 0.1991 -0.0446 0.072 Uiso 1 1 calc R
C9 C 0.5355(5) 0.4697(3) 0.3915(3) 0.0560(14) Uani 1 1 d .
H9A H 0.5086 0.4105 0.3876 0.067 Uiso 1 1 calc R
C10 C 0.6139(4) 0.4885(3) 0.4479(3) 0.0542(13) Uani 1 1 d .
H10A H 0.6400 0.4428 0.4802 0.065 Uiso 1 1 calc R
C11 C 0.6542(4) 0.5767(3) 0.4566(3) 0.0488(13) Uani 1 1 d .
C12 C 0.6094(5) 0.6415(4) 0.4074(3) 0.0718(17) Uani 1 1 d .
H12A H 0.6305 0.7022 0.4121 0.086 Uiso 1 1 calc R
C13 C 0.5337(5) 0.6147(4) 0.3517(3) 0.0771(19) Uani 1 1 d .
H13A H 0.5069 0.6589 0.3181 0.092 Uiso 1 1 calc R
C14 C 0.7850(5) 0.6746(4) 0.5324(3) 0.0571(14) Uani 1 1 d .
C15 C 0.8747(5) 0.6692(4) 0.5937(3) 0.0656(16) Uani 1 1 d .
H15A H 0.9185 0.6153 0.5868 0.079 Uiso 1 1 calc R
H15B H 0.8422 0.6627 0.6404 0.079 Uiso 1 1 calc R
C16 C 0.9499(4) 0.7525(4) 0.5981(3) 0.0632(15) Uani 1 1 d .
H16A H 0.9052 0.8071 0.5932 0.076 Uiso 1 1 calc R
H16B H 0.9907 0.7541 0.6464 0.076 Uiso 1 1 calc R
C17 C 0.2792(5) 0.3342(3) 0.2329(3) 0.0505(14) Uani 1 1 d .
C18 C 0.2235(4) 0.2438(3) 0.2264(3) 0.0481(13) Uani 1 1 d .
C19 C 0.2554(5) 0.1756(4) 0.2766(3) 0.0661(16) Uani 1 1 d .
H19A H 0.3127 0.1862 0.3127 0.079 Uiso 1 1 calc R
C20 C 0.2030(5) 0.0918(4) 0.2739(3) 0.0749(19) Uani 1 1 d .
H20A H 0.2240 0.0463 0.3079 0.090 Uiso 1 1 calc R
C21 C 0.1190(5) 0.0780(3) 0.2194(3) 0.0580(15) Uani 1 1 d .
C22 C 0.0884(4) 0.1434(4) 0.1679(3) 0.0607(15) Uani 1 1 d .
H22A H 0.0330 0.1317 0.1306 0.073 Uiso 1 1 calc R
C23 C 0.1406(4) 0.2271(3) 0.1718(3) 0.0553(14) Uani 1 1 d .
H23A H 0.1195 0.2722 0.1374 0.066 Uiso 1 1 calc R
C24 C 0.1177(5) -0.0831(3) 0.2241(3) 0.0599(16) Uani 1 1 d .
C25 C 0.2025(5) -0.0996(4) 0.1804(4) 0.0733(18) Uani 1 1 d .
H25A H 0.2246 -0.0548 0.1486 0.088 Uiso 1 1 calc R
C26 C 0.2538(5) -0.1824(3) 0.1842(3) 0.0676(17) Uani 1 1 d .
H26A H 0.3098 -0.1941 0.1540 0.081 Uiso 1 1 calc R
C27 C 0.2234(4) -0.2486(3) 0.2324(3) 0.0517(14) Uani 1 1 d .
C28 C 0.1384(5) -0.2305(4) 0.2760(3) 0.0617(15) Uani 1 1 d .
H28A H 0.1166 -0.2747 0.3084 0.074 Uiso 1 1 calc R
C29 C 0.0861(5) -0.1475(4) 0.2717(3) 0.0653(16) Uani 1 1 d .
H29A H 0.0293 -0.1356 0.3012 0.078 Uiso 1 1 calc R
C30 C 0.2771(4) -0.3392(4) 0.2349(3) 0.0515(14) Uani 1 1 d .
O8 O 0.1710(5) 0.4229(3) 0.0419(3) 0.0827(14) Uani 1 1 d .
O9 O 0.1814(5) -0.4250(3) 0.4200(3) 0.0823(15) Uani 1 1 d .
H8C H 0.197(8) 0.416(6) 0.088(5) 0.18(5) Uiso 1 1 d .
H8D H 0.190(5) 0.377(4) 0.020(3) 0.07(2) Uiso 1 1 d .
H9B H 0.178(6) -0.378(5) 0.439(4) 0.11(3) Uiso 1 1 d .
H9C H 0.211(8) -0.437(6) 0.371(5) 0.19(4) Uiso 1 1 d .

loop_
_atom_site_aniso_label
_atom_site_aniso_U_11
_atom_site_aniso_U_22
_atom_site_aniso_U_33
_atom_site_aniso_U_23
_atom_site_aniso_U_13
_atom_site_aniso_U_12
Cd 0.0528(2) 0.0350(2) 0.0686(3) -0.0038(2) 0.00262(17) -0.0006(2)
O1 0.109(4) 0.046(3) 0.115(3) 0.007(2) 0.052(3) 0.014(3)
O2 0.076(3) 0.050(3) 0.089(3) 0.001(2) -0.013(2) -0.018(2)
O3 0.084(3) 0.049(2) 0.080(3) 0.006(2) -0.015(2) -0.017(2)
O4 0.082(3) 0.041(2) 0.081(3) 0.005(2) -0.010(2) -0.010(2)
O5 0.056(2) 0.0332(19) 0.151(4) 0.009(2) 0.010(2) -0.001(2)
O6 0.088(3) 0.049(2) 0.094(3) 0.007(2) 0.030(3) 0.018(2)
O7 0.079(3) 0.041(2) 0.092(3) 0.014(2) 0.021(2) 0.007(2)
N1 0.055(3) 0.040(2) 0.079(3) -0.003(2) 0.013(2) 0.007(2)
N2 0.064(3) 0.044(3) 0.067(3) 0.005(2) 0.014(2) 0.011(2)
N3 0.056(3) 0.045(3) 0.074(3) -0.005(2) 0.002(2) -0.008(2)
N4 0.061(3) 0.043(3) 0.062(3) 0.006(2) 0.000(2) -0.010(2)
C1 0.084(5) 0.050(4) 0.111(5) 0.011(3) 0.040(4) 0.014(3)
C2 0.082(4) 0.034(3) 0.102(5) 0.007(3) 0.030(4) 0.018(3)
C3 0.056(4) 0.049(3) 0.054(3) -0.006(3) 0.003(3) 0.011(3)
C4 0.066(3) 0.038(3) 0.072(3) -0.001(3) 0.005(3) 0.014(3)
C5 0.061(4) 0.038(3) 0.075(4) -0.006(3) 0.007(3) 0.009(3)
C6 0.067(4) 0.047(4) 0.065(4) 0.003(3) 0.006(3) 0.014(3)
C7 0.073(4) 0.050(3) 0.064(4) 0.006(3) 0.007(3) 0.017(3)
C8 0.063(4) 0.059(3) 0.056(3) 0.001(3) 0.000(3) 0.011(3)
C9 0.055(4) 0.034(3) 0.079(4) -0.006(3) 0.010(3) -0.005(3)
C10 0.052(3) 0.045(4) 0.065(3) -0.002(3) 0.001(3) -0.006(3)
C11 0.047(3) 0.047(3) 0.053(3) -0.006(3) 0.006(3) -0.004(3)
C12 0.077(4) 0.042(3) 0.092(4) 0.006(3) -0.020(4) -0.013(3)
C13 0.081(5) 0.050(4) 0.094(5) 0.014(3) -0.024(4) -0.017(3)
C14 0.062(4) 0.051(4) 0.058(4) 0.001(3) 0.008(3) -0.013(3)
C15 0.080(4) 0.066(4) 0.050(3) 0.002(3) 0.000(3) -0.027(3)
C16 0.068(4) 0.066(4) 0.054(3) 0.001(3) 0.002(3) -0.024(3)
C17 0.055(4) 0.036(3) 0.061(4) -0.010(3) 0.013(3) 0.001(3)
C18 0.051(4) 0.034(3) 0.061(3) -0.004(3) 0.009(3) -0.001(3)
C19 0.068(4) 0.046(3) 0.081(4) 0.009(3) -0.011(3) -0.003(3)
C20 0.078(4) 0.042(3) 0.099(5) 0.020(3) -0.023(4) -0.007(3)
C21 0.051(4) 0.031(3) 0.094(5) -0.002(3) 0.017(3) -0.002(3)
C22 0.052(3) 0.043(3) 0.085(4) -0.004(3) -0.001(3) 0.003(3)
C23 0.057(4) 0.037(3) 0.071(4) 0.001(3) 0.004(3) 0.003(3)
C24 0.045(4) 0.031(3) 0.104(5) -0.003(3) 0.006(3) -0.005(3)
C25 0.073(4) 0.039(3) 0.112(5) 0.026(3) 0.029(4) 0.003(3)
C26 0.073(4) 0.040(3) 0.095(4) 0.009(3) 0.033(4) 0.001(3)
C27 0.046(4) 0.039(3) 0.069(4) 0.001(3) 0.005(3) -0.003(3)
C28 0.062(4) 0.041(3) 0.083(4) 0.008(3) 0.008(3) -0.003(3)
C29 0.057(4) 0.045(3) 0.097(5) 0.004(3) 0.021(3) 0.003(3)
C30 0.043(4) 0.044(3) 0.066(4) -0.007(3) -0.004(3) 0.001(3)
O8 0.123(4) 0.043(3) 0.082(4) 0.008(3) 0.007(3) 0.008(3)
O9 0.117(4) 0.048(3) 0.081(3) 0.007(3) -0.001(3) 0.000(3)

loop_
_atom_type_symbol
_atom_type_description
_atom_type_scat_dispersion_real
_atom_type_scat_dispersion_imag
_atom_type_scat_source
C C 0.0033 0.0016 'International Tables Vol C Tables 4.2.6.8 and 6.1.1.4'
H H 0.0000 0.0000 'International Tables Vol C Tables 4.2.6.8 and 6.1.1.4'
N N 0.0061 0.0033 'International Tables Vol C Tables 4.2.6.8 and 6.1.1.4'
O O 0.0106 0.0060 'International Tables Vol C Tables 4.2.6.8 and 6.1.1.4'
Cd Cd -0.8075 1.2024 'International Tables Vol C Tables 4.2.6.8 and 6.1.1.4'

loop_
_geom_angle_atom_site_label_1
_geom_angle_atom_site_label_2
_geom_angle_atom_site_label_3
_geom_angle
_geom_angle_site_symmetry_1
_geom_angle_site_symmetry_3
N3 Cd N1 100.06(16) . .
N3 Cd O4 145.66(15) . .
N1 Cd O4 93.57(15) . .
N3 Cd O7 90.84(15) . 1_565
N1 Cd O7 146.01(15) . 1_565
O4 Cd O7 95.22(14) . 1_565
N3 Cd O6 99.42(16) . 1_565
N1 Cd O6 90.64(15) . 1_565
O4 Cd O6 111.88(14) . 1_565
O7 Cd O6 55.67(13) 1_565 1_565
N3 Cd O3 91.39(15) . .
N1 Cd O3 97.48(15) . .
O4 Cd O3 55.43(13) . .
O7 Cd O3 114.47(14) 1_565 .
O6 Cd O3 165.16(15) 1_565 .
N3 Cd C17 118.62(17) . .
N1 Cd C17 96.16(15) . .
O4 Cd C17 27.81(14) . .
O7 Cd C17 106.69(14) 1_565 .
O6 Cd C17 139.26(18) 1_565 .
O3 Cd C17 27.63(14) . .
N3 Cd C30 95.69(16) . 1_565
N1 Cd C30 118.31(18) . 1_565
O4 Cd C30 105.33(14) . 1_565
O7 Cd C30 27.91(14) 1_565 1_565
O6 Cd C30 27.76(14) 1_565 1_565
O3 Cd C30 141.44(17) . 1_565
C17 Cd C30 126.35(15) . 1_565
C17 O3 Cd 91.1(3) . .
C17 O4 Cd 92.8(3) . .
C21 O5 C24 117.1(4) . .
C30 O6 Cd 91.9(3) . 1_545
C30 O7 Cd 92.1(3) . 1_545
C1 N1 C5 116.3(5) . .
C1 N1 Cd 119.2(4) . .
C5 N1 Cd 124.3(4) . .
C6 N2 C3 128.5(5) . .
C6 N2 H2A 115.8 . .
C3 N2 H2A 115.8 . .
C13 N3 C9 115.1(5) . .
C13 N3 Cd 119.7(4) . .
C9 N3 Cd 125.0(4) . .
C14 N4 C11 128.4(5) . .
C14 N4 H4A 115.8 . .
C11 N4 H4A 115.8 . .
N1 C1 C2 124.5(6) . .
N1 C1 H1A 117.7 . .
C2 C1 H1A 117.7 . .
C1 C2 C3 119.1(5) . .
C1 C2 H2B 120.5 . .
C3 C2 H2B 120.5 . .
C2 C3 C4 116.5(5) . .
C2 C3 N2 124.6(5) . .
C4 C3 N2 118.8(5) . .
C5 C4 C3 120.2(5) . .
C5 C4 H4B 119.9 . .
C3 C4 H4B 119.9 . .
N1 C5 C4 123.3(5) . .
N1 C5 H5A 118.4 . .
C4 C5 H5A 118.4 . .
O1 C6 N2 121.3(5) . .
O1 C6 C7 124.1(5) . .
N2 C6 C7 114.6(5) . .
C6 C7 C8 112.6(4) . .
C6 C7 H7A 109.1 . .
C8 C7 H7A 109.1 . .
C6 C7 H7B 109.1 . .
C8 C7 H7B 109.1 . .
H7A C7 H7B 107.8 . .
C16 C8 C7 113.2(4) 2_745 .
C16 C8 H8A 108.9 2_745 .
C7 C8 H8A 108.9 . .
C16 C8 H8B 108.9 2_745 .
C7 C8 H8B 108.9 . .
H8A C8 H8B 107.8 . .
N3 C9 C10 124.4(5) . .
N3 C9 H9A 117.8 . .
C10 C9 H9A 117.8 . .
C9 C10 C11 119.5(5) . .
C9 C10 H10A 120.3 . .
C11 C10 H10A 120.3 . .
C12 C11 N4 124.6(5) . .
C12 C11 C10 116.9(5) . .
N4 C11 C10 118.5(5) . .
C13 C12 C11 118.8(5) . .
C13 C12 H12A 120.6 . .
C11 C12 H12A 120.6 . .
N3 C13 C12 125.3(5) . .
N3 C13 H13A 117.4 . .
C12 C13 H13A 117.4 . .
O2 C14 N4 121.9(5) . .
O2 C14 C15 122.9(5) . .
N4 C14 C15 115.1(5) . .
C14 C15 C16 113.3(5) . .
C14 C15 H15A 108.9 . .
C16 C15 H15A 108.9 . .
C14 C15 H15B 108.9 . .
C16 C15 H15B 108.9 . .
H15A C15 H15B 107.7 . .
C8 C16 C15 113.1(5) 2_755 .
C8 C16 H16A 109.0 2_755 .
C15 C16 H16A 109.0 . .
C8 C16 H16B 109.0 2_755 .
C15 C16 H16B 109.0 . .
H16A C16 H16B 107.8 . .
O3 C17 O4 120.6(5) . .
O3 C17 C18 120.2(5) . .
O4 C17 C18 119.2(5) . .
O3 C17 Cd 61.3(3) . .
O4 C17 Cd 59.4(3) . .
C18 C17 Cd 178.5(4) . .
C23 C18 C19 119.4(5) . .
C23 C18 C17 121.2(5) . .
C19 C18 C17 119.4(5) . .
C20 C19 C18 121.0(5) . .
C20 C19 H19A 119.5 . .
C18 C19 H19A 119.5 . .
C21 C20 C19 118.1(5) . .
C21 C20 H20A 121.0 . .
C19 C20 H20A 121.0 . .
C22 C21 C20 121.9(5) . .
C22 C21 O5 117.5(5) . .
C20 C21 O5 120.5(5) . .
C21 C22 C23 119.4(5) . .
C21 C22 H22A 120.3 . .
C23 C22 H22A 120.3 . .
C18 C23 C22 120.2(5) . .
C18 C23 H23A 119.9 . .
C22 C23 H23A 119.9 . .
C29 C24 C25 120.7(5) . .
C29 C24 O5 118.8(5) . .
C25 C24 O5 120.4(5) . .
C26 C25 C24 119.4(5) . .
C26 C25 H25A 120.3 . .
C24 C25 H25A 120.3 . .
C25 C26 C27 120.8(5) . .
C25 C26 H26A 119.6 . .
C27 C26 H26A 119.6 . .
C26 C27 C28 118.8(5) . .
C26 C27 C30 120.7(5) . .
C28 C27 C30 120.4(5) . .
C29 C28 C27 120.4(5) . .
C29 C28 H28A 119.8 . .
C27 C28 H28A 119.8 . .
C24 C29 C28 119.8(5) . .
C24 C29 H29A 120.1 . .
C28 C29 H29A 120.1 . .
O6 C30 O7 120.3(5) . .
O6 C30 C27 119.3(5) . .
O7 C30 C27 120.4(5) . .
O6 C30 Cd 60.4(3) . 1_545
O7 C30 Cd 59.9(3) . 1_545
C27 C30 Cd 178.9(4) . 1_545
H8C O8 H8D 105(7) . .
H9B O9 H9C 126(7) . .

loop_
_geom_bond_atom_site_label_1
_geom_bond_atom_site_label_2
_geom_bond_distance
_geom_bond_site_symmetry_2
Cd N3 2.277(4) .
Cd N1 2.292(4) .
Cd O4 2.317(4) .
Cd O7 2.330(4) 1_565
Cd O6 2.340(4) 1_565
Cd O3 2.358(4) .
Cd C17 2.689(5) .
Cd C30 2.690(5) 1_565
O1 C6 1.212(6) .
O2 C14 1.221(6) .
O3 C17 1.247(6) .
O4 C17 1.256(6) .
O5 C21 1.385(6) .
O5 C24 1.392(6) .
O6 C30 1.254(6) .
O6 Cd 2.340(4) 1_545
O7 C30 1.260(6) .
O7 Cd 2.330(4) 1_545
N1 C1 1.330(6) .
N1 C5 1.336(7) .
N2 C6 1.379(6) .
N2 C3 1.395(6) .
N2 H2A 0.8600 .
N3 C13 1.332(6) .
N3 C9 1.334(7) .
N4 C14 1.365(6) .
N4 C11 1.387(6) .
N4 H4A 0.8600 .
C1 C2 1.355(7) .
C1 H1A 0.9300 .
C2 C3 1.388(7) .
C2 H2B 0.9300 .
C3 C4 1.389(6) .
C4 C5 1.353(7) .
C4 H4B 0.9300 .
C5 H5A 0.9300 .
C6 C7 1.489(7) .
C7 C8 1.544(7) .
C7 H7A 0.9700 .
C7 H7B 0.9700 .
C8 C16 1.511(7) 2_745
C8 H8A 0.9700 .
C8 H8B 0.9700 .
C9 C10 1.369(7) .
C9 H9A 0.9300 .
C10 C11 1.390(6) .
C10 H10A 0.9300 .
C11 C12 1.385(7) .
C12 C13 1.368(7) .
C12 H12A 0.9300 .
C13 H13A 0.9300 .
C14 C15 1.495(7) .
C15 C16 1.530(7) .
C15 H15A 0.9700 .
C15 H15B 0.9700 .
C16 C8 1.511(7) 2_755
C16 H16A 0.9700 .
C16 H16B 0.9700 .
C17 C18 1.492(7) .
C18 C23 1.377(7) .
C18 C19 1.388(7) .
C19 C20 1.386(7) .
C19 H19A 0.9300 .
C20 C21 1.378(8) .
C20 H20A 0.9300 .
C21 C22 1.369(7) .
C22 C23 1.385(7) .
C22 H22A 0.9300 .
C23 H23A 0.9300 .
C24 C29 1.359(7) .
C24 C25 1.379(7) .
C25 C26 1.368(7) .
C25 H25A 0.9300 .
C26 C27 1.379(7) .
C26 H26A 0.9300 .
C27 C28 1.385(7) .
C27 C30 1.483(7) .
C28 C29 1.376(7) .
C28 H28A 0.9300 .
C29 H29A 0.9300 .
C30 Cd 2.690(5) 1_545
O8 H8C 0.87(8) .
O8 H8D 0.82(6) .
O9 H9B 0.77(7) .
O9 H9C 1.01(9) .
